data_7707414
loop_
_publ_author_name
'Wang, Deqiang'
'Wang, Shichun'
'Li, Tongyu'
'Heng, Yi'
'Hou, Guohua'
'Zi, Guofu'
'Walter, Marc D.'

_publ_section_title
;
 Reactivity studies involving a Lewis base supported terminal uranium
 phosphinidene metallocene
 [\h<sup>5</sup>-1,3-(Me<sub>3</sub>C)<sub>2</sub>C<sub>5</sub>H<sub>3</sub>]<sub>2</sub>U([double
 bond, length as
 m-dash]P-2,4,6-<sup>i</sup>Pr<sub>3</sub>C<sub>6</sub>H<sub>2</sub>)(OPMe<sub>3</sub>).
;
_journal_issue 24
_journal_name_full 'Dalton transactions (Cambridge, England : 2003)'
_journal_page_first 8349
_journal_page_last 8363
_journal_paper_doi 10.1039/d1dt00742d
_journal_volume 50
_journal_year 2021
_chemical_formula_moiety 'C51 H85 N O P2 U'
_chemical_formula_sum 'C51 H85 N O P2 U'
_chemical_formula_weight 1028.16
_space_group_crystal_system triclinic
_space_group_IT_number 2
_space_group_name_Hall '-P 1'
_space_group_name_H-M_alt 'P -1'
_atom_sites_solution_hydrogens geom
_audit_creation_date 2018-02-06
_audit_creation_method
;
Olex2 1.2
(compiled 2017.03.28 svn.r3405 for OlexSys, GUI svn.r5337)
;
_audit_update_record
;
2020-11-08 deposited with the CCDC.	2021-05-18 downloaded from the CCDC.
;
_cell_angle_alpha 102.128(2)
_cell_angle_beta 96.594(2)
_cell_angle_gamma 108.988(2)
_cell_formula_units_Z 2
_cell_length_a 11.7517(3)
_cell_length_b 13.6494(3)
_cell_length_c 18.3973(4)
_cell_measurement_reflns_used 13731
_cell_measurement_temperature 100.00(10)
_cell_measurement_theta_max 73.1260
_cell_measurement_theta_min 4.0490
_cell_volume 2674.04(12)
_computing_cell_refinement 'CrysAlisPro 1.171.39.32a (Rigaku OD, 2017)'
_computing_data_collection 'CrysAlisPro 1.171.39.32a (Rigaku OD, 2017)'
_computing_data_reduction 'CrysAlisPro 1.171.39.32a (Rigaku OD, 2017)'
_computing_molecular_graphics 'Olex2 (Dolomanov et al., 2009)'
_computing_publication_material 'Olex2 (Dolomanov et al., 2009)'
_computing_structure_refinement 'ShelXL (Sheldrick, 2015)'
_diffrn_ambient_environment N~2~
_diffrn_ambient_temperature 100.00(10)
_diffrn_detector 'CCD plate'
_diffrn_detector_area_resol_mean 5.3127
_diffrn_detector_type AtlasS2
_diffrn_measured_fraction_theta_full 0.999
_diffrn_measured_fraction_theta_max 0.968
_diffrn_measurement_details
;
List of Runs (angles in degrees, time in seconds):

  # Type    Start    End  Width  t~exp~   \w     \q     \k     \f   Frames
#--------------------------------------------------------------------------
  1  \w    -68.00  26.00   1.00    1.00    --  -41.49  57.00  30.00   94
  2  \w    -69.00  32.00   1.00    1.00    --  -41.49  57.00 150.00  101
  3  \w    -80.00 -51.00   1.00    1.00    --  -41.49-161.00  26.00   29
  4  \w   -114.00 -19.00   1.00    1.00    --  -41.49 -57.00-120.00   95
  5  \w     39.00  98.00   1.00    1.00    --   41.49-125.00-150.00   59
  6  \w      5.00  33.00   1.00    1.00    --   41.49 -99.00-180.00   28
  7  \w     82.00 171.00   1.00    1.00    --  107.19  45.00  60.00   89
  8  \w     36.00  62.00   1.00    1.00    --  107.19 -94.00-120.00   26
  9  \w     31.00 100.00   1.00    1.00    --  107.19 -77.00-180.00   69
 10  \w    136.00 178.00   1.00    1.00    --  107.19  45.00 -90.00   42
 11  \w     80.00 117.00   1.00    1.00    --  107.19-117.00 178.00   37
 12  \w     26.00  52.00   1.00    1.00    --  107.19 -94.00  60.00   26
 13  \w     27.00 109.00   1.00    1.00    --  107.19 -94.00 -90.00   82
 14  \w     32.00 134.00   1.00    1.00    --  107.19 -30.00-120.00  102
 15  \w     56.00 117.00   1.00    1.00    --  107.19 -45.00   0.00   61
 16  \w     45.00 108.00   1.00    1.00    --  107.19 -94.00   0.00   63
 17  \w     33.00  58.00   1.00    1.00    --  107.19 -77.00  30.00   25
 18  \w     75.00 139.00   1.00    1.00    --  107.19 -77.00  30.00   64
 19  \w     32.00 137.00   1.00    1.00    --  107.19 -15.00  90.00  105
;
_diffrn_measurement_device 'four-circle diffractometer'
_diffrn_measurement_device_type 'SuperNova, Dual, Cu at home/near, AtlasS2'
_diffrn_measurement_method '\w scans'
_diffrn_orient_matrix_type 'CrysAlisPro convention (1999,Acta A55,543-557)'
_diffrn_orient_matrix_UB_11 -0.0468970000
_diffrn_orient_matrix_UB_12 -0.0478660000
_diffrn_orient_matrix_UB_13 0.0643631000
_diffrn_orient_matrix_UB_21 0.1103302000
_diffrn_orient_matrix_UB_22 0.0869733000
_diffrn_orient_matrix_UB_23 0.0578358000
_diffrn_orient_matrix_UB_31 -0.0750550000
_diffrn_orient_matrix_UB_32 0.0738515000
_diffrn_orient_matrix_UB_33 0.0121720000
_diffrn_radiation_monochromator mirror
_diffrn_radiation_probe x-ray
_diffrn_radiation_type CuK\a
_diffrn_radiation_wavelength 1.54184
_diffrn_reflns_av_R_equivalents 0.0349
_diffrn_reflns_av_unetI/netI 0.0476
_diffrn_reflns_Laue_measured_fraction_full 0.999
_diffrn_reflns_Laue_measured_fraction_max 0.968
_diffrn_reflns_limit_h_max 11
_diffrn_reflns_limit_h_min -14
_diffrn_reflns_limit_k_max 16
_diffrn_reflns_limit_k_min -8
_diffrn_reflns_limit_l_max 22
_diffrn_reflns_limit_l_min -22
_diffrn_reflns_number 19244
_diffrn_reflns_point_group_measured_fraction_full 0.999
_diffrn_reflns_point_group_measured_fraction_max 0.968
_diffrn_reflns_theta_full 67.684
_diffrn_reflns_theta_max 73.381
_diffrn_reflns_theta_min 3.550
_diffrn_source 'micro-focus sealed X-ray tube'
_diffrn_source_type 'SuperNova (Cu) X-ray Source'
_exptl_absorpt_coefficient_mu 9.340
_exptl_absorpt_correction_T_max 1.00000
_exptl_absorpt_correction_T_min 0.54676
_exptl_absorpt_correction_type multi-scan
_exptl_absorpt_process_details
;
CrysAlisPro 1.171.39.32a (Rigaku Oxford Diffraction, 2017)
Empirical absorption correction using spherical harmonics,
 implemented in SCALE3 ABSPACK scaling algorithm.
;
_exptl_crystal_colour brown
_exptl_crystal_colour_primary brown
_exptl_crystal_density_diffrn 1.277
_exptl_crystal_description block
_exptl_crystal_F_000 1056
_exptl_crystal_size_max 0.22
_exptl_crystal_size_mid 0.2
_exptl_crystal_size_min 0.2
_refine_diff_density_max 1.382
_refine_diff_density_min -1.449
_refine_diff_density_rms 0.103
_refine_ls_extinction_method none
_refine_ls_goodness_of_fit_ref 1.023
_refine_ls_hydrogen_treatment constr
_refine_ls_matrix_type full
_refine_ls_number_parameters 526
_refine_ls_number_reflns 10417
_refine_ls_number_restraints 0
_refine_ls_restrained_S_all 1.023
_refine_ls_R_factor_all 0.0268
_refine_ls_R_factor_gt 0.0254
_refine_ls_shift/su_max 0.003
_refine_ls_shift/su_mean 0.000
_refine_ls_structure_factor_coef Fsqd
_refine_ls_weighting_details 'w=1/[\s^2^(Fo^2^)+(0.0267P)^2^] where P=(Fo^2^+2Fc^2^)/3'
_refine_ls_weighting_scheme calc
_refine_ls_wR_factor_gt 0.0603
_refine_ls_wR_factor_ref 0.0614
_reflns_Friedel_coverage 0.000
_reflns_number_gt 9966
_reflns_number_total 10417
_reflns_threshold_expression 'I > 2\s(I)'
_cod_data_source_file d1dt00742d2.cif
_cod_data_source_block compound18
_cod_depositor_comments 'Adding full bibliography for 7707402--7707416.cif.'
_cod_original_cell_volume 2674.04(11)
_cod_database_code 7707414
_shelx_shelxl_version_number 2014/7
_chemical_oxdiff_formula C1H1N1O1P1U1
_shelx_space_group_comment
;
The symmetry employed for this shelxl refinement is uniquely defined
by the following loop, which should always be used as a source of
symmetry information in preference to the above space-group names.
They are only intended as comments.
;
_reflns_odcompleteness_completeness 99.95
_reflns_odcompleteness_iscentric 1
_reflns_odcompleteness_theta 66.97
_olex2_refinement_description
;
1. Fixed Uiso
 At 1.2 times of:
  All C(H) groups, All C(H,H) groups
 At 1.5 times of:
  All C(H,H,H) groups
2.a Ternary CH refined with riding coordinates:
 C27(H27), C40(H40), C43(H43), C46(H46)
2.b Secondary CH2 refined with riding coordinates:
 C28(H28A,H28B), C29(H29A,H29B), C30(H30A,H30B), C31(H31A,H31B), C32(H32A,H32B)
2.c Aromatic/amide H refined with riding coordinates:
 C2(H2), C4(H4), C5(H5), C15(H15), C17(H17), C18(H18), C36(H36), C38(H38)
2.d Idealised Me refined as rotating group:
 C7(H7A,H7B,H7C), C8(H8A,H8B,H8C), C9(H9A,H9B,H9C), C11(H11A,H11B,H11C),
 C12(H12A,H12B,H12C), C13(H13A,H13B,H13C), C20(H20A,H20B,H20C), C21(H21A,H21B,
 H21C), C22(H22A,H22B,H22C), C24(H24A,H24B,H24C), C25(H25A,H25B,H25C), C26(H26A,
 H26B,H26C), C41(H41A,H41B,H41C), C42(H42A,H42B,H42C), C44(H44A,H44B,H44C),
 C45(H45A,H45B,H45C), C47(H47A,H47B,H47C), C48(H48A,H48B,H48C), C49(H49A,H49B,
 H49C), C50(H50A,H50B,H50C), C51(H51A,H51B,H51C)
;
_olex2_submission_special_instructions 'No special instructions were received'
_oxdiff_exptl_absorpt_empirical_details
;
Empirical correction (ABSPACK) includes:
- Absorption correction using spherical harmonics
- Frame scaling
;
_oxdiff_exptl_absorpt_empirical_full_max 2.693
_oxdiff_exptl_absorpt_empirical_full_min 0.601

loop_
_space_group_symop_operation_xyz
'x, y, z'
'-x, -y, -z'

loop_
_atom_site_label
_atom_site_type_symbol
_atom_site_fract_x
_atom_site_fract_y
_atom_site_fract_z
_atom_site_U_iso_or_equiv
_atom_site_adp_type
_atom_site_occupancy
_atom_site_site_symmetry_order
_atom_site_calc_flag
_atom_site_refinement_flags_posn
_atom_site_refinement_flags_adp
_atom_site_refinement_flags_occupancy
_atom_site_disorder_assembly
_atom_site_disorder_group
C1 C 0.2222(3) 0.4102(3) 0.80857(18) 0.0156(6) Uani 1 1 d . . . . .
C2 C 0.1227(3) 0.3372(3) 0.75167(19) 0.0182(7) Uani 1 1 d . . . . .
H2 H 0.0914 0.3519 0.7081 0.022 Uiso 1 1 calc R . . . .
C3 C 0.0771(3) 0.2375(3) 0.77052(18) 0.0162(6) Uani 1 1 d . . . . .
C4 C 0.1560(3) 0.2498(3) 0.83893(19) 0.0191(7) Uani 1 1 d . . . . .
H4 H 0.1500 0.1970 0.8646 0.023 Uiso 1 1 calc R . . . .
C5 C 0.2455(3) 0.3550(3) 0.86193(18) 0.0197(7) Uani 1 1 d . . . . .
H5 H 0.3084 0.3827 0.9046 0.024 Uiso 1 1 calc R . . . .
C6 C 0.2764(3) 0.5327(3) 0.82113(19) 0.0182(7) Uani 1 1 d . . . . .
C7 C 0.4097(3) 0.5806(3) 0.8631(2) 0.0239(7) Uani 1 1 d . . . . .
H7A H 0.4157 0.5614 0.9103 0.036 Uiso 1 1 calc GR . . . .
H7B H 0.4382 0.6574 0.8729 0.036 Uiso 1 1 calc GR . . . .
H7C H 0.4592 0.5534 0.8325 0.036 Uiso 1 1 calc GR . . . .
C8 C 0.2677(3) 0.5634(3) 0.7460(2) 0.0226(7) Uani 1 1 d . . . . .
H8A H 0.3157 0.5344 0.7151 0.034 Uiso 1 1 calc GR . . . .
H8B H 0.2983 0.6402 0.7557 0.034 Uiso 1 1 calc GR . . . .
H8C H 0.1835 0.5348 0.7199 0.034 Uiso 1 1 calc GR . . . .
C9 C 0.2002(3) 0.5801(3) 0.8706(2) 0.0239(7) Uani 1 1 d . . . . .
H9A H 0.1161 0.5522 0.8445 0.036 Uiso 1 1 calc GR . . . .
H9B H 0.2318 0.6569 0.8803 0.036 Uiso 1 1 calc GR . . . .
H9C H 0.2052 0.5607 0.9177 0.036 Uiso 1 1 calc GR . . . .
C10 C -0.0434(3) 0.1462(3) 0.7340(2) 0.0218(7) Uani 1 1 d . . . . .
C11 C -0.1456(3) 0.1797(3) 0.7650(2) 0.0316(9) Uani 1 1 d . . . . .
H11A H -0.1282 0.1968 0.8194 0.047 Uiso 1 1 calc GR . . . .
H11B H -0.2231 0.1216 0.7457 0.047 Uiso 1 1 calc GR . . . .
H11C H -0.1491 0.2415 0.7492 0.047 Uiso 1 1 calc GR . . . .
C12 C -0.0502(4) 0.0402(3) 0.7506(3) 0.0385(10) Uani 1 1 d . . . . .
H12A H 0.0111 0.0172 0.7298 0.058 Uiso 1 1 calc GR . . . .
H12B H -0.1300 -0.0130 0.7279 0.058 Uiso 1 1 calc GR . . . .
H12C H -0.0358 0.0494 0.8044 0.058 Uiso 1 1 calc GR . . . .
C13 C -0.0688(3) 0.1285(3) 0.6477(2) 0.0315(9) Uani 1 1 d . . . . .
H13A H -0.0670 0.1943 0.6360 0.047 Uiso 1 1 calc GR . . . .
H13B H -0.1482 0.0739 0.6261 0.047 Uiso 1 1 calc GR . . . .
H13C H -0.0071 0.1063 0.6268 0.047 Uiso 1 1 calc GR . . . .
C14 C 0.3748(3) 0.0721(2) 0.69095(18) 0.0144(6) Uani 1 1 d . . . . .
C15 C 0.4538(3) 0.1215(2) 0.76323(18) 0.0158(6) Uani 1 1 d . . . . .
H15 H 0.5386 0.1551 0.7716 0.019 Uiso 1 1 calc R . . . .
C16 C 0.3835(3) 0.1117(2) 0.82032(18) 0.0174(7) Uani 1 1 d . . . . .
C17 C 0.2592(3) 0.0589(2) 0.78324(18) 0.0167(6) Uani 1 1 d . . . . .
H17 H 0.1922 0.0427 0.8069 0.020 Uiso 1 1 calc R . . . .
C18 C 0.2539(3) 0.0350(2) 0.70409(18) 0.0153(6) Uani 1 1 d . . . . .
H18 H 0.1828 0.0006 0.6669 0.018 Uiso 1 1 calc R . . . .
C19 C 0.4187(3) 0.0457(3) 0.61720(19) 0.0167(6) Uani 1 1 d . . . . .
C20 C 0.4851(3) -0.0331(3) 0.6240(2) 0.0227(7) Uani 1 1 d . . . . .
H20A H 0.5552 0.0007 0.6649 0.034 Uiso 1 1 calc GR . . . .
H20B H 0.5115 -0.0530 0.5775 0.034 Uiso 1 1 calc GR . . . .
H20C H 0.4301 -0.0961 0.6339 0.034 Uiso 1 1 calc GR . . . .
C21 C 0.3101(3) -0.0079(3) 0.55011(18) 0.0186(7) Uani 1 1 d . . . . .
H21A H 0.2571 -0.0741 0.5571 0.028 Uiso 1 1 calc GR . . . .
H21B H 0.3399 -0.0222 0.5041 0.028 Uiso 1 1 calc GR . . . .
H21C H 0.2652 0.0391 0.5471 0.028 Uiso 1 1 calc GR . . . .
C22 C 0.5094(3) 0.1478(3) 0.60465(19) 0.0198(7) Uani 1 1 d . . . . .
H22A H 0.4698 0.1989 0.6026 0.030 Uiso 1 1 calc GR . . . .
H22B H 0.5358 0.1301 0.5578 0.030 Uiso 1 1 calc GR . . . .
H22C H 0.5792 0.1782 0.6458 0.030 Uiso 1 1 calc GR . . . .
C23 C 0.4315(4) 0.1300(3) 0.90508(19) 0.0252(8) Uani 1 1 d . . . . .
C24 C 0.3983(4) 0.2154(3) 0.9558(2) 0.0325(9) Uani 1 1 d . . . . .
H24A H 0.4368 0.2835 0.9457 0.049 Uiso 1 1 calc GR . . . .
H24B H 0.4263 0.2201 1.0080 0.049 Uiso 1 1 calc GR . . . .
H24C H 0.3108 0.1967 0.9458 0.049 Uiso 1 1 calc GR . . . .
C25 C 0.5726(4) 0.1614(3) 0.9211(2) 0.0345(9) Uani 1 1 d . . . . .
H25A H 0.5938 0.1049 0.8923 0.052 Uiso 1 1 calc GR . . . .
H25B H 0.6015 0.1723 0.9742 0.052 Uiso 1 1 calc GR . . . .
H25C H 0.6099 0.2265 0.9069 0.052 Uiso 1 1 calc GR . . . .
C26 C 0.3760(4) 0.0234(3) 0.9255(2) 0.0400(11) Uani 1 1 d . . . . .
H26A H 0.2885 0.0034 0.9183 0.060 Uiso 1 1 calc GR . . . .
H26B H 0.4091 0.0316 0.9775 0.060 Uiso 1 1 calc GR . . . .
H26C H 0.3958 -0.0314 0.8933 0.060 Uiso 1 1 calc GR . . . .
C27 C 0.6322(3) 0.4454(3) 0.81414(19) 0.0185(7) Uani 1 1 d . . . . .
H27 H 0.6539 0.5157 0.8032 0.022 Uiso 1 1 calc R . . . .
C28 C 0.7228(3) 0.3947(3) 0.78591(19) 0.0191(7) Uani 1 1 d . . . . .
H28A H 0.7046 0.3254 0.7969 0.023 Uiso 1 1 calc R . . . .
H28B H 0.7130 0.3831 0.7313 0.023 Uiso 1 1 calc R . . . .
C29 C 0.8549(3) 0.4657(3) 0.8232(2) 0.0236(7) Uani 1 1 d . . . . .
H29A H 0.8755 0.5328 0.8088 0.028 Uiso 1 1 calc R . . . .
H29B H 0.9098 0.4302 0.8055 0.028 Uiso 1 1 calc R . . . .
C30 C 0.8720(3) 0.4884(3) 0.9092(2) 0.0256(8) Uani 1 1 d . . . . .
H30A H 0.9549 0.5379 0.9322 0.031 Uiso 1 1 calc R . . . .
H30B H 0.8608 0.4222 0.9239 0.031 Uiso 1 1 calc R . . . .
C31 C 0.7798(3) 0.5369(3) 0.9384(2) 0.0261(8) Uani 1 1 d . . . . .
H31A H 0.7891 0.5466 0.9928 0.031 Uiso 1 1 calc R . . . .
H31B H 0.7971 0.6069 0.9287 0.031 Uiso 1 1 calc R . . . .
C32 C 0.6476(3) 0.4647(3) 0.89986(19) 0.0223(7) Uani 1 1 d . . . . .
H32A H 0.6278 0.3966 0.9128 0.027 Uiso 1 1 calc R . . . .
H32B H 0.5915 0.4985 0.9179 0.027 Uiso 1 1 calc R . . . .
C33 C 0.4616(3) 0.3941(2) 0.70680(17) 0.0130(6) Uani 1 1 d . . . . .
C34 C 0.6713(3) 0.5516(2) 0.66480(18) 0.0154(6) Uani 1 1 d . . . . .
C35 C 0.7555(3) 0.5135(2) 0.62986(18) 0.0161(6) Uani 1 1 d . . . . .
C36 C 0.8765(3) 0.5824(2) 0.63771(18) 0.0157(6) Uani 1 1 d . . . . .
H36 H 0.9305 0.5560 0.6143 0.019 Uiso 1 1 calc R . . . .
C37 C 0.9187(3) 0.6896(2) 0.67959(18) 0.0156(6) Uani 1 1 d . . . . .
C38 C 0.8346(3) 0.7260(3) 0.71380(18) 0.0169(6) Uani 1 1 d . . . . .
H38 H 0.8606 0.7973 0.7418 0.020 Uiso 1 1 calc R . . . .
C39 C 0.7133(3) 0.6598(2) 0.70766(18) 0.0158(6) Uani 1 1 d . . . . .
C40 C 0.7160(3) 0.3979(2) 0.58174(19) 0.0175(6) Uani 1 1 d . . . . .
H40 H 0.6462 0.3548 0.5998 0.021 Uiso 1 1 calc R . . . .
C41 C 0.6718(3) 0.3869(3) 0.4982(2) 0.0248(8) Uani 1 1 d . . . . .
H41A H 0.6118 0.4201 0.4935 0.037 Uiso 1 1 calc GR . . . .
H41B H 0.6357 0.3122 0.4714 0.037 Uiso 1 1 calc GR . . . .
H41C H 0.7402 0.4215 0.4770 0.037 Uiso 1 1 calc GR . . . .
C42 C 0.8161(3) 0.3491(3) 0.5899(2) 0.0233(7) Uani 1 1 d . . . . .
H42A H 0.8810 0.3821 0.5657 0.035 Uiso 1 1 calc GR . . . .
H42B H 0.7815 0.2732 0.5664 0.035 Uiso 1 1 calc GR . . . .
H42C H 0.8484 0.3614 0.6427 0.035 Uiso 1 1 calc GR . . . .
C43 C 1.0514(3) 0.7644(3) 0.6935(2) 0.0196(7) Uani 1 1 d . . . . .
H43 H 1.0505 0.8348 0.6899 0.023 Uiso 1 1 calc R . . . .
C44 C 1.1241(3) 0.7308(3) 0.6363(2) 0.0239(7) Uani 1 1 d . . . . .
H44A H 1.1304 0.6636 0.6399 0.036 Uiso 1 1 calc GR . . . .
H44B H 1.2048 0.7846 0.6467 0.036 Uiso 1 1 calc GR . . . .
H44C H 1.0830 0.7231 0.5860 0.036 Uiso 1 1 calc GR . . . .
C45 C 1.1159(3) 0.7787(3) 0.7741(2) 0.0271(8) Uani 1 1 d . . . . .
H45A H 1.0740 0.8077 0.8098 0.041 Uiso 1 1 calc GR . . . .
H45B H 1.1993 0.8271 0.7827 0.041 Uiso 1 1 calc GR . . . .
H45C H 1.1148 0.7104 0.7804 0.041 Uiso 1 1 calc GR . . . .
C46 C 0.6275(3) 0.7065(3) 0.74676(19) 0.0184(7) Uani 1 1 d . . . . .
H46 H 0.5582 0.6460 0.7514 0.022 Uiso 1 1 calc R . . . .
C47 C 0.6877(4) 0.7793(3) 0.8271(2) 0.0292(8) Uani 1 1 d . . . . .
H47A H 0.7210 0.7410 0.8565 0.044 Uiso 1 1 calc GR . . . .
H47B H 0.6274 0.8001 0.8507 0.044 Uiso 1 1 calc GR . . . .
H47C H 0.7525 0.8422 0.8243 0.044 Uiso 1 1 calc GR . . . .
C48 C 0.5754(4) 0.7662(3) 0.6983(2) 0.0292(8) Uani 1 1 d . . . . .
H48A H 0.6412 0.8262 0.6927 0.044 Uiso 1 1 calc GR . . . .
H48B H 0.5183 0.7914 0.7226 0.044 Uiso 1 1 calc GR . . . .
H48C H 0.5341 0.7184 0.6492 0.044 Uiso 1 1 calc GR . . . .
C49 C 0.0558(3) 0.1383(3) 0.4771(2) 0.0242(7) Uani 1 1 d . . . . .
H49A H -0.0133 0.1394 0.5000 0.036 Uiso 1 1 calc GR . . . .
H49B H 0.0612 0.0683 0.4698 0.036 Uiso 1 1 calc GR . . . .
H49C H 0.0455 0.1544 0.4290 0.036 Uiso 1 1 calc GR . . . .
C50 C 0.1714(3) 0.3616(3) 0.5537(2) 0.0217(7) Uani 1 1 d . . . . .
H50A H 0.1522 0.3762 0.5059 0.033 Uiso 1 1 calc GR . . . .
H50B H 0.2450 0.4177 0.5837 0.033 Uiso 1 1 calc GR . . . .
H50C H 0.1049 0.3583 0.5800 0.033 Uiso 1 1 calc GR . . . .
C51 C 0.3094(3) 0.2438(3) 0.48237(19) 0.0227(7) Uani 1 1 d . . . . .
H51A H 0.3167 0.1747 0.4677 0.034 Uiso 1 1 calc GR . . . .
H51B H 0.3864 0.2956 0.5117 0.034 Uiso 1 1 calc GR . . . .
H51C H 0.2874 0.2650 0.4378 0.034 Uiso 1 1 calc GR . . . .
N1 N 0.5065(2) 0.3810(2) 0.77281(15) 0.0150(5) Uani 1 1 d . . . . .
O1 O 0.2208(2) 0.20650(17) 0.61130(12) 0.0167(5) Uani 1 1 d . . . . .
P1 P 0.50400(7) 0.46517(6) 0.64172(5) 0.01571(16) Uani 1 1 d . . . . .
P2 P 0.19357(7) 0.23660(6) 0.53781(4) 0.01575(16) Uani 1 1 d . . . . .
U1 U 0.31550(2) 0.25367(2) 0.74019(2) 0.01115(4) Uani 1 1 d . . . . .

loop_
_atom_site_aniso_label
_atom_site_aniso_U_11
_atom_site_aniso_U_22
_atom_site_aniso_U_33
_atom_site_aniso_U_23
_atom_site_aniso_U_13
_atom_site_aniso_U_12
C1 0.0133(15) 0.0173(16) 0.0190(15) 0.0043(13) 0.0074(12) 0.0081(13)
C2 0.0135(16) 0.0228(17) 0.0205(16) 0.0052(14) 0.0043(13) 0.0093(14)
C3 0.0149(16) 0.0160(16) 0.0198(15) 0.0045(13) 0.0085(13) 0.0066(13)
C4 0.0210(17) 0.0221(17) 0.0183(15) 0.0086(14) 0.0108(13) 0.0084(14)
C5 0.0233(18) 0.0211(17) 0.0159(15) 0.0030(13) 0.0049(13) 0.0103(14)
C6 0.0179(17) 0.0166(16) 0.0211(16) 0.0030(13) 0.0060(13) 0.0081(13)
C7 0.0201(18) 0.0198(18) 0.0278(18) 0.0018(15) 0.0053(15) 0.0047(14)
C8 0.0212(18) 0.0204(18) 0.0263(18) 0.0077(15) 0.0040(14) 0.0071(14)
C9 0.0211(18) 0.0218(18) 0.0299(19) 0.0048(15) 0.0084(15) 0.0094(15)
C10 0.0116(16) 0.0177(17) 0.0347(19) 0.0058(15) 0.0044(14) 0.0039(13)
C11 0.0169(19) 0.029(2) 0.049(2) 0.0083(18) 0.0126(17) 0.0080(16)
C12 0.022(2) 0.026(2) 0.067(3) 0.017(2) 0.007(2) 0.0062(17)
C13 0.0207(19) 0.026(2) 0.038(2) 0.0042(17) 0.0024(16) -0.0007(15)
C14 0.0155(16) 0.0115(15) 0.0176(15) 0.0045(12) 0.0027(12) 0.0063(12)
C15 0.0135(15) 0.0129(15) 0.0204(16) 0.0061(13) 0.0010(13) 0.0036(12)
C16 0.0218(17) 0.0119(15) 0.0176(16) 0.0051(13) -0.0016(13) 0.0062(13)
C17 0.0206(17) 0.0154(16) 0.0166(15) 0.0071(13) 0.0058(13) 0.0073(13)
C18 0.0141(16) 0.0156(16) 0.0156(15) 0.0049(12) 0.0013(12) 0.0043(13)
C19 0.0131(16) 0.0145(16) 0.0219(16) 0.0045(13) 0.0045(13) 0.0039(13)
C20 0.0230(18) 0.0214(18) 0.0274(18) 0.0048(15) 0.0083(15) 0.0129(15)
C21 0.0191(17) 0.0187(17) 0.0182(15) 0.0054(13) 0.0047(13) 0.0064(14)
C22 0.0177(17) 0.0200(17) 0.0214(16) 0.0046(14) 0.0065(13) 0.0062(14)
C23 0.032(2) 0.0224(18) 0.0155(16) 0.0075(14) -0.0020(15) 0.0022(15)
C24 0.038(2) 0.037(2) 0.0176(17) 0.0023(16) -0.0008(16) 0.0119(18)
C25 0.033(2) 0.039(2) 0.0267(19) 0.0073(18) -0.0106(17) 0.0126(18)
C26 0.050(3) 0.032(2) 0.026(2) 0.0157(18) -0.0099(19) 0.0009(19)
C27 0.0135(16) 0.0201(17) 0.0194(16) 0.0030(13) -0.0008(13) 0.0055(13)
C28 0.0156(16) 0.0192(17) 0.0192(15) 0.0003(13) 0.0008(13) 0.0060(13)
C29 0.0150(17) 0.0260(19) 0.0271(18) 0.0033(15) 0.0049(14) 0.0060(14)
C30 0.0163(17) 0.034(2) 0.0237(18) 0.0057(16) -0.0010(14) 0.0087(15)
C31 0.0199(18) 0.032(2) 0.0203(17) -0.0003(15) -0.0038(14) 0.0092(16)
C32 0.0148(17) 0.033(2) 0.0200(16) 0.0067(15) 0.0048(13) 0.0097(15)
C33 0.0109(15) 0.0117(15) 0.0157(14) 0.0021(12) 0.0052(12) 0.0033(12)
C34 0.0146(16) 0.0131(15) 0.0175(15) 0.0067(12) 0.0032(12) 0.0021(12)
C35 0.0171(16) 0.0148(16) 0.0165(15) 0.0062(13) 0.0029(12) 0.0048(13)
C36 0.0164(16) 0.0145(16) 0.0177(15) 0.0071(13) 0.0039(13) 0.0055(13)
C37 0.0148(16) 0.0132(15) 0.0160(14) 0.0057(12) 0.0009(12) 0.0007(12)
C38 0.0181(17) 0.0127(15) 0.0190(15) 0.0055(13) 0.0054(13) 0.0031(13)
C39 0.0171(16) 0.0153(16) 0.0153(14) 0.0061(13) 0.0018(12) 0.0054(13)
C40 0.0160(16) 0.0141(16) 0.0210(16) 0.0052(13) 0.0055(13) 0.0025(13)
C41 0.032(2) 0.0184(18) 0.0207(17) 0.0023(14) 0.0029(15) 0.0078(15)
C42 0.0238(19) 0.0146(17) 0.0303(18) 0.0028(14) 0.0055(15) 0.0072(14)
C43 0.0155(16) 0.0136(16) 0.0265(17) 0.0074(14) 0.0024(14) 0.0007(13)
C44 0.0159(17) 0.0238(18) 0.0297(18) 0.0106(15) 0.0046(14) 0.0018(14)
C45 0.0197(18) 0.0251(19) 0.0301(19) 0.0078(16) -0.0025(15) 0.0021(15)
C46 0.0159(16) 0.0165(16) 0.0219(16) 0.0044(13) 0.0064(13) 0.0042(13)
C47 0.029(2) 0.031(2) 0.0236(18) 0.0023(16) 0.0073(16) 0.0076(17)
C48 0.031(2) 0.035(2) 0.032(2) 0.0116(17) 0.0102(16) 0.0214(18)
C49 0.0231(18) 0.0210(18) 0.0250(17) 0.0083(15) -0.0008(15) 0.0037(14)
C50 0.0218(18) 0.0198(17) 0.0242(17) 0.0091(14) 0.0001(14) 0.0078(14)
C51 0.0197(18) 0.0298(19) 0.0152(15) 0.0056(14) 0.0023(13) 0.0049(15)
N1 0.0134(13) 0.0137(13) 0.0179(13) 0.0038(11) 0.0032(11) 0.0050(11)
O1 0.0151(11) 0.0167(11) 0.0160(11) 0.0051(9) -0.0017(9) 0.0038(9)
P1 0.0116(4) 0.0167(4) 0.0172(4) 0.0062(3) 0.0013(3) 0.0023(3)
P2 0.0155(4) 0.0154(4) 0.0142(4) 0.0051(3) -0.0009(3) 0.0034(3)
U1 0.01019(6) 0.01182(6) 0.01191(5) 0.00356(4) 0.00301(4) 0.00401(4)

loop_
_atom_type_symbol
_atom_type_description
_atom_type_scat_dispersion_real
_atom_type_scat_dispersion_imag
_atom_type_scat_source
C C 0.0181 0.0091 'International Tables Vol C Tables 4.2.6.8 and 6.1.1.4'
H H 0.0000 0.0000 'International Tables Vol C Tables 4.2.6.8 and 6.1.1.4'
N N 0.0311 0.0180 'International Tables Vol C Tables 4.2.6.8 and 6.1.1.4'
O O 0.0492 0.0322 'International Tables Vol C Tables 4.2.6.8 and 6.1.1.4'
P P 0.2955 0.4335 'International Tables Vol C Tables 4.2.6.8 and 6.1.1.4'
U U -4.3638 13.4090 'International Tables Vol C Tables 4.2.6.8 and 6.1.1.4'

loop_
_geom_angle_atom_site_label_1
_geom_angle_atom_site_label_2
_geom_angle_atom_site_label_3
_geom_angle
_geom_angle_site_symmetry_1
_geom_angle_site_symmetry_3
_geom_angle_publ_flag
C2 C1 C5 107.3(3) . . ?
C2 C1 C6 126.6(3) . . ?
C2 C1 U1 76.42(17) . . ?
C5 C1 C6 124.8(3) . . ?
C5 C1 U1 71.16(17) . . ?
C6 C1 U1 128.3(2) . . ?
C1 C2 H2 125.0 . . ?
C1 C2 C3 110.0(3) . . ?
C1 C2 U1 75.01(17) . . ?
C3 C2 H2 125.0 . . ?
C3 C2 U1 75.96(17) . . ?
U1 C2 H2 115.9 . . ?
C2 C3 C10 126.8(3) . . ?
C2 C3 U1 75.26(18) . . ?
C4 C3 C2 105.5(3) . . ?
C4 C3 C10 126.7(3) . . ?
C4 C3 U1 70.91(18) . . ?
C10 C3 U1 127.1(2) . . ?
C3 C4 H4 125.3 . . ?
C3 C4 U1 79.91(19) . . ?
C5 C4 C3 109.3(3) . . ?
C5 C4 H4 125.3 . . ?
C5 C4 U1 74.28(19) . . ?
U1 C4 H4 112.7 . . ?
C1 C5 C4 107.8(3) . . ?
C1 C5 H5 126.1 . . ?
C1 C5 U1 79.59(19) . . ?
C4 C5 H5 126.1 . . ?
C4 C5 U1 75.78(18) . . ?
U1 C5 H5 111.2 . . ?
C1 C6 C9 106.7(3) . . ?
C7 C6 C1 112.2(3) . . ?
C7 C6 C8 109.2(3) . . ?
C7 C6 C9 108.2(3) . . ?
C8 C6 C1 111.3(3) . . ?
C8 C6 C9 109.2(3) . . ?
C6 C7 H7A 109.5 . . ?
C6 C7 H7B 109.5 . . ?
C6 C7 H7C 109.5 . . ?
H7A C7 H7B 109.5 . . ?
H7A C7 H7C 109.5 . . ?
H7B C7 H7C 109.5 . . ?
C6 C8 H8A 109.5 . . ?
C6 C8 H8B 109.5 . . ?
C6 C8 H8C 109.5 . . ?
H8A C8 H8B 109.5 . . ?
H8A C8 H8C 109.5 . . ?
H8B C8 H8C 109.5 . . ?
C6 C9 H9A 109.5 . . ?
C6 C9 H9B 109.5 . . ?
C6 C9 H9C 109.5 . . ?
H9A C9 H9B 109.5 . . ?
H9A C9 H9C 109.5 . . ?
H9B C9 H9C 109.5 . . ?
C3 C10 C11 107.0(3) . . ?
C3 C10 C12 113.9(3) . . ?
C3 C10 C13 110.9(3) . . ?
C12 C10 C11 108.8(3) . . ?
C12 C10 C13 108.3(3) . . ?
C13 C10 C11 107.9(3) . . ?
C10 C11 H11A 109.5 . . ?
C10 C11 H11B 109.5 . . ?
C10 C11 H11C 109.5 . . ?
H11A C11 H11B 109.5 . . ?
H11A C11 H11C 109.5 . . ?
H11B C11 H11C 109.5 . . ?
C10 C12 H12A 109.5 . . ?
C10 C12 H12B 109.5 . . ?
C10 C12 H12C 109.5 . . ?
H12A C12 H12B 109.5 . . ?
H12A C12 H12C 109.5 . . ?
H12B C12 H12C 109.5 . . ?
C10 C13 H13A 109.5 . . ?
C10 C13 H13B 109.5 . . ?
C10 C13 H13C 109.5 . . ?
H13A C13 H13B 109.5 . . ?
H13A C13 H13C 109.5 . . ?
H13B C13 H13C 109.5 . . ?
C15 C14 C19 124.2(3) . . ?
C15 C14 U1 78.00(17) . . ?
C18 C14 C15 106.7(3) . . ?
C18 C14 C19 128.0(3) . . ?
C18 C14 U1 73.46(17) . . ?
C19 C14 U1 123.90(19) . . ?
C14 C15 H15 125.3 . . ?
C14 C15 U1 72.86(16) . . ?
C16 C15 C14 109.4(3) . . ?
C16 C15 H15 125.3 . . ?
C16 C15 U1 78.32(17) . . ?
U1 C15 H15 115.5 . . ?
C15 C16 C17 106.9(3) . . ?
C15 C16 C23 126.9(3) . . ?
C15 C16 U1 73.41(17) . . ?
C17 C16 C23 124.8(3) . . ?
C17 C16 U1 72.27(17) . . ?
C23 C16 U1 130.0(2) . . ?
C16 C17 H17 125.8 . . ?
C16 C17 U1 79.29(18) . . ?
C18 C17 C16 108.5(3) . . ?
C18 C17 H17 125.8 . . ?
C18 C17 U1 72.05(17) . . ?
U1 C17 H17 115.0 . . ?
C14 C18 C17 108.5(3) . . ?
C14 C18 H18 125.7 . . ?
C14 C18 U1 76.98(17) . . ?
C17 C18 H18 125.7 . . ?
C17 C18 U1 78.61(18) . . ?
U1 C18 H18 111.2 . . ?
C14 C19 C20 107.7(3) . . ?
C14 C19 C21 110.8(3) . . ?
C14 C19 C22 110.4(3) . . ?
C21 C19 C20 108.8(3) . . ?
C21 C19 C22 110.4(3) . . ?
C22 C19 C20 108.8(3) . . ?
C19 C20 H20A 109.5 . . ?
C19 C20 H20B 109.5 . . ?
C19 C20 H20C 109.5 . . ?
H20A C20 H20B 109.5 . . ?
H20A C20 H20C 109.5 . . ?
H20B C20 H20C 109.5 . . ?
C19 C21 H21A 109.5 . . ?
C19 C21 H21B 109.5 . . ?
C19 C21 H21C 109.5 . . ?
H21A C21 H21B 109.5 . . ?
H21A C21 H21C 109.5 . . ?
H21B C21 H21C 109.5 . . ?
C19 C22 H22A 109.5 . . ?
C19 C22 H22B 109.5 . . ?
C19 C22 H22C 109.5 . . ?
H22A C22 H22B 109.5 . . ?
H22A C22 H22C 109.5 . . ?
H22B C22 H22C 109.5 . . ?
C16 C23 C25 110.2(3) . . ?
C24 C23 C16 113.3(3) . . ?
C24 C23 C25 109.0(3) . . ?
C24 C23 C26 108.8(3) . . ?
C26 C23 C16 107.9(3) . . ?
C26 C23 C25 107.5(3) . . ?
C23 C24 H24A 109.5 . . ?
C23 C24 H24B 109.5 . . ?
C23 C24 H24C 109.5 . . ?
H24A C24 H24B 109.5 . . ?
H24A C24 H24C 109.5 . . ?
H24B C24 H24C 109.5 . . ?
C23 C25 H25A 109.5 . . ?
C23 C25 H25B 109.5 . . ?
C23 C25 H25C 109.5 . . ?
H25A C25 H25B 109.5 . . ?
H25A C25 H25C 109.5 . . ?
H25B C25 H25C 109.5 . . ?
C23 C26 H26A 109.5 . . ?
C23 C26 H26B 109.5 . . ?
C23 C26 H26C 109.5 . . ?
H26A C26 H26B 109.5 . . ?
H26A C26 H26C 109.5 . . ?
H26B C26 H26C 109.5 . . ?
C28 C27 H27 107.4 . . ?
C32 C27 H27 107.4 . . ?
C32 C27 C28 109.7(3) . . ?
N1 C27 H27 107.4 . . ?
N1 C27 C28 110.9(3) . . ?
N1 C27 C32 113.9(3) . . ?
C27 C28 H28A 109.3 . . ?
C27 C28 H28B 109.3 . . ?
H28A C28 H28B 108.0 . . ?
C29 C28 C27 111.6(3) . . ?
C29 C28 H28A 109.3 . . ?
C29 C28 H28B 109.3 . . ?
C28 C29 H29A 109.5 . . ?
C28 C29 H29B 109.5 . . ?
C28 C29 C30 110.5(3) . . ?
H29A C29 H29B 108.1 . . ?
C30 C29 H29A 109.5 . . ?
C30 C29 H29B 109.5 . . ?
C29 C30 H30A 109.5 . . ?
C29 C30 H30B 109.5 . . ?
C29 C30 C31 110.9(3) . . ?
H30A C30 H30B 108.1 . . ?
C31 C30 H30A 109.5 . . ?
C31 C30 H30B 109.5 . . ?
C30 C31 H31A 109.4 . . ?
C30 C31 H31B 109.4 . . ?
H31A C31 H31B 108.0 . . ?
C32 C31 C30 111.4(3) . . ?
C32 C31 H31A 109.4 . . ?
C32 C31 H31B 109.4 . . ?
C27 C32 C31 110.2(3) . . ?
C27 C32 H32A 109.6 . . ?
C27 C32 H32B 109.6 . . ?
C31 C32 H32A 109.6 . . ?
C31 C32 H32B 109.6 . . ?
H32A C32 H32B 108.1 . . ?
N1 C33 P1 141.5(3) . . ?
N1 C33 U1 69.14(17) . . ?
P1 C33 U1 149.09(17) . . ?
C35 C34 P1 119.6(2) . . ?
C39 C34 C35 118.3(3) . . ?
C39 C34 P1 121.5(2) . . ?
C34 C35 C40 121.1(3) . . ?
C36 C35 C34 120.1(3) . . ?
C36 C35 C40 118.7(3) . . ?
C35 C36 H36 119.0 . . ?
C37 C36 C35 122.1(3) . . ?
C37 C36 H36 119.0 . . ?
C36 C37 C38 117.1(3) . . ?
C36 C37 C43 123.3(3) . . ?
C38 C37 C43 119.5(3) . . ?
C37 C38 H38 118.7 . . ?
C39 C38 C37 122.7(3) . . ?
C39 C38 H38 118.7 . . ?
C34 C39 C46 121.2(3) . . ?
C38 C39 C34 119.7(3) . . ?
C38 C39 C46 119.1(3) . . ?
C35 C40 H40 107.1 . . ?
C35 C40 C42 113.3(3) . . ?
C41 C40 C35 112.1(3) . . ?
C41 C40 H40 107.1 . . ?
C41 C40 C42 109.7(3) . . ?
C42 C40 H40 107.1 . . ?
C40 C41 H41A 109.5 . . ?
C40 C41 H41B 109.5 . . ?
C40 C41 H41C 109.5 . . ?
H41A C41 H41B 109.5 . . ?
H41A C41 H41C 109.5 . . ?
H41B C41 H41C 109.5 . . ?
C40 C42 H42A 109.5 . . ?
C40 C42 H42B 109.5 . . ?
C40 C42 H42C 109.5 . . ?
H42A C42 H42B 109.5 . . ?
H42A C42 H42C 109.5 . . ?
H42B C42 H42C 109.5 . . ?
C37 C43 H43 107.2 . . ?
C37 C43 C44 114.6(3) . . ?
C37 C43 C45 110.0(3) . . ?
C44 C43 H43 107.2 . . ?
C44 C43 C45 110.5(3) . . ?
C45 C43 H43 107.2 . . ?
C43 C44 H44A 109.5 . . ?
C43 C44 H44B 109.5 . . ?
C43 C44 H44C 109.5 . . ?
H44A C44 H44B 109.5 . . ?
H44A C44 H44C 109.5 . . ?
H44B C44 H44C 109.5 . . ?
C43 C45 H45A 109.5 . . ?
C43 C45 H45B 109.5 . . ?
C43 C45 H45C 109.5 . . ?
H45A C45 H45B 109.5 . . ?
H45A C45 H45C 109.5 . . ?
H45B C45 H45C 109.5 . . ?
C39 C46 H46 107.3 . . ?
C39 C46 C47 113.3(3) . . ?
C39 C46 C48 110.9(3) . . ?
C47 C46 H46 107.3 . . ?
C48 C46 H46 107.3 . . ?
C48 C46 C47 110.5(3) . . ?
C46 C47 H47A 109.5 . . ?
C46 C47 H47B 109.5 . . ?
C46 C47 H47C 109.5 . . ?
H47A C47 H47B 109.5 . . ?
H47A C47 H47C 109.5 . . ?
H47B C47 H47C 109.5 . . ?
C46 C48 H48A 109.5 . . ?
C46 C48 H48B 109.5 . . ?
C46 C48 H48C 109.5 . . ?
H48A C48 H48B 109.5 . . ?
H48A C48 H48C 109.5 . . ?
H48B C48 H48C 109.5 . . ?
H49A C49 H49B 109.5 . . ?
H49A C49 H49C 109.5 . . ?
H49B C49 H49C 109.5 . . ?
P2 C49 H49A 109.5 . . ?
P2 C49 H49B 109.5 . . ?
P2 C49 H49C 109.5 . . ?
H50A C50 H50B 109.5 . . ?
H50A C50 H50C 109.5 . . ?
H50B C50 H50C 109.5 . . ?
P2 C50 H50A 109.5 . . ?
P2 C50 H50B 109.5 . . ?
P2 C50 H50C 109.5 . . ?
H51A C51 H51B 109.5 . . ?
H51A C51 H51C 109.5 . . ?
H51B C51 H51C 109.5 . . ?
P2 C51 H51A 109.5 . . ?
P2 C51 H51B 109.5 . . ?
P2 C51 H51C 109.5 . . ?
C27 N1 U1 160.8(2) . . ?
C33 N1 C27 121.8(3) . . ?
C33 N1 U1 77.36(18) . . ?
P2 O1 U1 151.01(13) . . ?
C33 P1 C34 113.06(14) . . ?
C50 P2 C49 106.49(16) . . ?
C50 P2 C51 107.41(17) . . ?
C51 P2 C49 105.08(17) . . ?
O1 P2 C49 110.96(15) . . ?
O1 P2 C50 112.41(15) . . ?
O1 P2 C51 113.95(14) . . ?
C1 U1 C2 28.58(9) . . ?
C1 U1 C3 47.92(9) . . ?
C1 U1 C15 146.68(9) . . ?
C2 U1 C3 28.78(9) . . ?
C4 U1 C1 48.19(9) . . ?
C4 U1 C2 47.52(9) . . ?
C4 U1 C3 29.18(9) . . ?
C4 U1 C14 119.03(10) . . ?
C4 U1 C15 110.93(10) . . ?
C4 U1 C17 71.11(9) . . ?
C5 U1 C1 29.25(9) . . ?
C5 U1 C2 47.83(9) . . ?
C5 U1 C3 48.74(10) . . ?
C5 U1 C4 29.94(10) . . ?
C5 U1 C14 140.06(9) . . ?
C5 U1 C15 118.73(9) . . ?
C5 U1 C17 93.77(10) . . ?
C5 U1 C18 120.22(10) . . ?
C14 U1 C1 167.22(10) . . ?
C14 U1 C2 146.00(10) . . ?
C14 U1 C3 121.76(9) . . ?
C14 U1 C15 29.13(9) . . ?
C14 U1 C17 48.19(9) . . ?
C15 U1 C2 157.44(10) . . ?
C15 U1 C3 129.31(9) . . ?
C17 U1 C1 119.11(9) . . ?
C17 U1 C2 111.26(10) . . ?
C17 U1 C3 82.52(9) . . ?
C17 U1 C15 47.07(9) . . ?
C18 U1 C1 138.95(10) . . ?
C18 U1 C2 118.16(9) . . ?
C18 U1 C3 92.24(9) . . ?
C18 U1 C4 92.92(10) . . ?
C18 U1 C14 29.56(9) . . ?
C18 U1 C15 47.85(9) . . ?
C18 U1 C17 29.34(9) . . ?
C33 U1 C1 86.82(10) . . ?
C33 U1 C2 100.23(10) . . ?
C33 U1 C3 129.00(9) . . ?
C33 U1 C4 133.33(10) . . ?
C33 U1 C5 104.52(10) . . ?
C33 U1 C14 105.61(10) . . ?
C33 U1 C15 101.14(10) . . ?
C33 U1 C17 148.20(10) . . ?
C33 U1 C18 133.59(10) . . ?
N1 U1 C1 89.20(9) . . ?
N1 U1 C2 114.14(9) . . ?
N1 U1 C3 136.59(9) . . ?
N1 U1 C4 119.88(10) . . ?
N1 U1 C5 91.44(10) . . ?
N1 U1 C14 99.51(9) . . ?
N1 U1 C15 80.96(9) . . ?
N1 U1 C17 122.34(9) . . ?
N1 U1 C18 127.48(9) . . ?
N1 U1 C33 33.49(10) . . ?
N1 U1 O1 115.56(9) . . ?
O1 U1 C1 102.92(8) . . ?
O1 U1 C2 79.48(8) . . ?
O1 U1 C3 85.39(9) . . ?
O1 U1 C4 114.19(9) . . ?
O1 U1 C5 127.28(9) . . ?
O1 U1 C14 81.83(8) . . ?
O1 U1 C15 110.06(8) . . ?
O1 U1 C17 105.91(8) . . ?
O1 U1 C18 79.22(8) . . ?
O1 U1 C33 83.56(9) . . ?

loop_
_geom_bond_atom_site_label_1
_geom_bond_atom_site_label_2
_geom_bond_distance
_geom_bond_site_symmetry_2
_geom_bond_publ_flag
C1 C2 1.406(4) . ?
C1 C5 1.411(4) . ?
C1 C6 1.537(4) . ?
C1 U1 2.840(3) . ?
C2 H2 0.9300 . ?
C2 C3 1.423(4) . ?
C2 U1 2.858(3) . ?
C3 C4 1.420(4) . ?
C3 C10 1.514(5) . ?
C3 U1 2.867(3) . ?
C4 H4 0.9300 . ?
C4 C5 1.417(5) . ?
C4 U1 2.752(3) . ?
C5 H5 0.9300 . ?
C5 U1 2.733(3) . ?
C6 C7 1.523(5) . ?
C6 C8 1.528(5) . ?
C6 C9 1.538(4) . ?
C7 H7A 0.9600 . ?
C7 H7B 0.9600 . ?
C7 H7C 0.9600 . ?
C8 H8A 0.9600 . ?
C8 H8B 0.9600 . ?
C8 H8C 0.9600 . ?
C9 H9A 0.9600 . ?
C9 H9B 0.9600 . ?
C9 H9C 0.9600 . ?
C10 C11 1.543(5) . ?
C10 C12 1.520(5) . ?
C10 C13 1.534(5) . ?
C11 H11A 0.9600 . ?
C11 H11B 0.9600 . ?
C11 H11C 0.9600 . ?
C12 H12A 0.9600 . ?
C12 H12B 0.9600 . ?
C12 H12C 0.9600 . ?
C13 H13A 0.9600 . ?
C13 H13B 0.9600 . ?
C13 H13C 0.9600 . ?
C14 C15 1.420(4) . ?
C14 C18 1.412(4) . ?
C14 C19 1.521(4) . ?
C14 U1 2.788(3) . ?
C15 H15 0.9300 . ?
C15 C16 1.410(5) . ?
C15 U1 2.854(3) . ?
C16 C17 1.413(5) . ?
C16 C23 1.534(4) . ?
C16 U1 2.916(3) . ?
C17 H17 0.9300 . ?
C17 C18 1.413(4) . ?
C17 U1 2.827(3) . ?
C18 H18 0.9300 . ?
C18 U1 2.744(3) . ?
C19 C20 1.536(4) . ?
C19 C21 1.529(4) . ?
C19 C22 1.535(4) . ?
C20 H20A 0.9600 . ?
C20 H20B 0.9600 . ?
C20 H20C 0.9600 . ?
C21 H21A 0.9600 . ?
C21 H21B 0.9600 . ?
C21 H21C 0.9600 . ?
C22 H22A 0.9600 . ?
C22 H22B 0.9600 . ?
C22 H22C 0.9600 . ?
C23 C24 1.519(5) . ?
C23 C25 1.546(5) . ?
C23 C26 1.532(5) . ?
C24 H24A 0.9600 . ?
C24 H24B 0.9600 . ?
C24 H24C 0.9600 . ?
C25 H25A 0.9600 . ?
C25 H25B 0.9600 . ?
C25 H25C 0.9600 . ?
C26 H26A 0.9600 . ?
C26 H26B 0.9600 . ?
C26 H26C 0.9600 . ?
C27 H27 0.9800 . ?
C27 C28 1.529(4) . ?
C27 C32 1.522(4) . ?
C27 N1 1.466(4) . ?
C28 H28A 0.9700 . ?
C28 H28B 0.9700 . ?
C28 C29 1.522(4) . ?
C29 H29A 0.9700 . ?
C29 H29B 0.9700 . ?
C29 C30 1.524(5) . ?
C30 H30A 0.9700 . ?
C30 H30B 0.9700 . ?
C30 C31 1.533(5) . ?
C31 H31A 0.9700 . ?
C31 H31B 0.9700 . ?
C31 C32 1.532(5) . ?
C32 H32A 0.9700 . ?
C32 H32B 0.9700 . ?
C33 N1 1.338(4) . ?
C33 P1 1.713(3) . ?
C33 U1 2.365(3) . ?
C34 C35 1.416(4) . ?
C34 C39 1.412(4) . ?
C34 P1 1.878(3) . ?
C35 C36 1.397(4) . ?
C35 C40 1.527(4) . ?
C36 H36 0.9300 . ?
C36 C37 1.396(4) . ?
C37 C38 1.396(5) . ?
C37 C43 1.517(4) . ?
C38 H38 0.9300 . ?
C38 C39 1.395(4) . ?
C39 C46 1.527(4) . ?
C40 H40 0.9800 . ?
C40 C41 1.525(4) . ?
C40 C42 1.536(4) . ?
C41 H41A 0.9600 . ?
C41 H41B 0.9600 . ?
C41 H41C 0.9600 . ?
C42 H42A 0.9600 . ?
C42 H42B 0.9600 . ?
C42 H42C 0.9600 . ?
C43 H43 0.9800 . ?
C43 C44 1.519(5) . ?
C43 C45 1.529(5) . ?
C44 H44A 0.9600 . ?
C44 H44B 0.9600 . ?
C44 H44C 0.9600 . ?
C45 H45A 0.9600 . ?
C45 H45B 0.9600 . ?
C45 H45C 0.9600 . ?
C46 H46 0.9800 . ?
C46 C47 1.536(5) . ?
C46 C48 1.529(4) . ?
C47 H47A 0.9600 . ?
C47 H47B 0.9600 . ?
C47 H47C 0.9600 . ?
C48 H48A 0.9600 . ?
C48 H48B 0.9600 . ?
C48 H48C 0.9600 . ?
C49 H49A 0.9600 . ?
C49 H49B 0.9600 . ?
C49 H49C 0.9600 . ?
C49 P2 1.792(3) . ?
C50 H50A 0.9600 . ?
C50 H50B 0.9600 . ?
C50 H50C 0.9600 . ?
C50 P2 1.778(3) . ?
C51 H51A 0.9600 . ?
C51 H51B 0.9600 . ?
C51 H51C 0.9600 . ?
C51 P2 1.782(4) . ?
N1 U1 2.265(3) . ?
O1 P2 1.523(2) . ?
O1 U1 2.358(2) . ?

loop_
_geom_torsion_atom_site_label_1
_geom_torsion_atom_site_label_2
_geom_torsion_atom_site_label_3
_geom_torsion_atom_site_label_4
_geom_torsion
_geom_torsion_site_symmetry_1
_geom_torsion_site_symmetry_2
_geom_torsion_site_symmetry_3
_geom_torsion_site_symmetry_4
_geom_torsion_publ_flag
C1 C2 C3 C4 -3.1(4) . . . . ?
C1 C2 C3 C10 166.4(3) . . . . ?
C1 C2 C3 U1 -68.0(2) . . . . ?
C2 C1 C5 C4 -2.7(4) . . . . ?
C2 C1 C5 U1 68.5(2) . . . . ?
C2 C1 C6 C7 -156.0(3) . . . . ?
C2 C1 C6 C8 -33.3(4) . . . . ?
C2 C1 C6 C9 85.8(4) . . . . ?
C2 C3 C4 C5 1.3(4) . . . . ?
C2 C3 C4 U1 -68.0(2) . . . . ?
C2 C3 C10 C11 -76.1(4) . . . . ?
C2 C3 C10 C12 163.7(3) . . . . ?
C2 C3 C10 C13 41.3(4) . . . . ?
C3 C4 C5 C1 0.9(4) . . . . ?
C3 C4 C5 U1 -73.0(2) . . . . ?
C4 C3 C10 C11 91.2(4) . . . . ?
C4 C3 C10 C12 -29.0(5) . . . . ?
C4 C3 C10 C13 -151.4(3) . . . . ?
C5 C1 C2 C3 3.6(4) . . . . ?
C5 C1 C2 U1 -65.0(2) . . . . ?
C5 C1 C6 C7 39.1(4) . . . . ?
C5 C1 C6 C8 161.8(3) . . . . ?
C5 C1 C6 C9 -79.2(4) . . . . ?
C6 C1 C2 C3 -163.4(3) . . . . ?
C6 C1 C2 U1 127.9(3) . . . . ?
C6 C1 C5 C4 164.6(3) . . . . ?
C6 C1 C5 U1 -124.1(3) . . . . ?
C10 C3 C4 C5 -168.2(3) . . . . ?
C10 C3 C4 U1 122.6(3) . . . . ?
C14 C15 C16 C17 -2.0(3) . . . . ?
C14 C15 C16 C23 165.1(3) . . . . ?
C14 C15 C16 U1 -67.0(2) . . . . ?
C15 C14 C18 C17 -1.5(3) . . . . ?
C15 C14 C18 U1 71.6(2) . . . . ?
C15 C14 C19 C20 60.7(4) . . . . ?
C15 C14 C19 C21 179.5(3) . . . . ?
C15 C14 C19 C22 -57.9(4) . . . . ?
C15 C16 C17 C18 1.0(3) . . . . ?
C15 C16 C17 U1 -65.8(2) . . . . ?
C15 C16 C23 C24 122.2(4) . . . . ?
C15 C16 C23 C25 -0.3(5) . . . . ?
C15 C16 C23 C26 -117.3(4) . . . . ?
C16 C17 C18 C14 0.3(3) . . . . ?
C16 C17 C18 U1 -71.7(2) . . . . ?
C17 C16 C23 C24 -72.9(4) . . . . ?
C17 C16 C23 C25 164.6(3) . . . . ?
C17 C16 C23 C26 47.6(5) . . . . ?
C18 C14 C15 C16 2.1(3) . . . . ?
C18 C14 C15 U1 -68.4(2) . . . . ?
C18 C14 C19 C20 -105.3(3) . . . . ?
C18 C14 C19 C21 13.5(4) . . . . ?
C18 C14 C19 C22 136.1(3) . . . . ?
C19 C14 C15 C16 -166.4(3) . . . . ?
C19 C14 C15 U1 123.0(3) . . . . ?
C19 C14 C18 C17 166.5(3) . . . . ?
C19 C14 C18 U1 -120.4(3) . . . . ?
C23 C16 C17 C18 -166.4(3) . . . . ?
C23 C16 C17 U1 126.8(3) . . . . ?
C27 C28 C29 C30 57.1(4) . . . . ?
C28 C27 C32 C31 57.8(4) . . . . ?
C28 C27 N1 C33 -86.1(3) . . . . ?
C28 C27 N1 U1 87.3(7) . . . . ?
C28 C29 C30 C31 -55.0(4) . . . . ?
C29 C30 C31 C32 55.5(4) . . . . ?
C30 C31 C32 C27 -57.1(4) . . . . ?
C32 C27 C28 C29 -58.5(4) . . . . ?
C32 C27 N1 C33 149.6(3) . . . . ?
C32 C27 N1 U1 -37.0(8) . . . . ?
C34 C35 C36 C37 0.1(5) . . . . ?
C34 C35 C40 C41 91.3(4) . . . . ?
C34 C35 C40 C42 -143.7(3) . . . . ?
C34 C39 C46 C47 138.1(3) . . . . ?
C34 C39 C46 C48 -97.0(4) . . . . ?
C35 C34 C39 C38 0.7(4) . . . . ?
C35 C34 C39 C46 179.9(3) . . . . ?
C35 C34 P1 C33 96.9(3) . . . . ?
C35 C36 C37 C38 0.0(5) . . . . ?
C35 C36 C37 C43 175.8(3) . . . . ?
C36 C35 C40 C41 -87.3(4) . . . . ?
C36 C35 C40 C42 37.6(4) . . . . ?
C36 C37 C38 C39 0.3(5) . . . . ?
C36 C37 C43 C44 22.3(4) . . . . ?
C36 C37 C43 C45 -102.9(4) . . . . ?
C37 C38 C39 C34 -0.6(5) . . . . ?
C37 C38 C39 C46 -179.8(3) . . . . ?
C38 C37 C43 C44 -162.0(3) . . . . ?
C38 C37 C43 C45 72.9(4) . . . . ?
C38 C39 C46 C47 -42.8(4) . . . . ?
C38 C39 C46 C48 82.1(4) . . . . ?
C39 C34 C35 C36 -0.5(4) . . . . ?
C39 C34 C35 C40 -179.1(3) . . . . ?
C39 C34 P1 C33 -92.4(3) . . . . ?
C40 C35 C36 C37 178.8(3) . . . . ?
C43 C37 C38 C39 -175.7(3) . . . . ?
N1 C27 C28 C29 174.8(3) . . . . ?
N1 C27 C32 C31 -177.3(3) . . . . ?
N1 C33 P1 C34 3.9(4) . . . . ?
P1 C33 N1 C27 3.4(5) . . . . ?
P1 C33 N1 U1 -174.4(4) . . . . ?
P1 C34 C35 C36 170.6(2) . . . . ?
P1 C34 C35 C40 -8.0(4) . . . . ?
P1 C34 C39 C38 -170.2(2) . . . . ?
P1 C34 C39 C46 9.0(4) . . . . ?
U1 C1 C2 C3 68.6(2) . . . . ?
U1 C1 C5 C4 -71.3(2) . . . . ?
U1 C1 C6 C7 -53.6(4) . . . . ?
U1 C1 C6 C8 69.0(3) . . . . ?
U1 C1 C6 C9 -171.9(2) . . . . ?
U1 C2 C3 C4 64.9(2) . . . . ?
U1 C2 C3 C10 -125.6(3) . . . . ?
U1 C3 C4 C5 69.3(2) . . . . ?
U1 C3 C10 C11 -175.7(2) . . . . ?
U1 C3 C10 C12 64.1(4) . . . . ?
U1 C3 C10 C13 -58.3(3) . . . . ?
U1 C4 C5 C1 73.9(2) . . . . ?
U1 C14 C15 C16 70.6(2) . . . . ?
U1 C14 C18 C17 -73.1(2) . . . . ?
U1 C14 C19 C20 159.6(2) . . . . ?
U1 C14 C19 C21 -81.6(3) . . . . ?
U1 C14 C19 C22 41.0(3) . . . . ?
U1 C15 C16 C17 65.0(2) . . . . ?
U1 C15 C16 C23 -127.9(3) . . . . ?
U1 C16 C17 C18 66.8(2) . . . . ?
U1 C16 C23 C24 22.8(5) . . . . ?
U1 C16 C23 C25 -99.7(3) . . . . ?
U1 C16 C23 C26 143.3(3) . . . . ?
U1 C17 C18 C14 72.0(2) . . . . ?
U1 C33 N1 C27 177.8(3) . . . . ?
U1 C33 P1 C34 -165.8(3) . . . . ?
U1 O1 P2 C49 -157.2(3) . . . . ?
U1 O1 P2 C50 -38.0(3) . . . . ?
U1 O1 P2 C51 84.5(3) . . . . ?

loop_
_smtbx_masks_void_nr
_smtbx_masks_void_average_x
_smtbx_masks_void_average_y
_smtbx_masks_void_average_z
_smtbx_masks_void_volume
_smtbx_masks_void_count_electrons
_smtbx_masks_void_content
1 0.000 0.000 0.000 334.3 49.2 ?
2 0.000 0.500 0.500 15.5 0.0 ?
